data_7006360
loop_
_publ_author_name
'Ding, Bin'
'Yi, Long'
'Wang, Ying'
'Cheng, Peng'
'Liao, Dai-Zheng'
'Yan, Shi-Ping'
'Jiang, Zong-Hui'
'Song, Hai-Bin'
'Wang, Hong-Gen'

_publ_section_title
;
 Synthesis of a series of 4-pyridyl-1,2,4-triazole-containing
 cadmium(II) luminescent complexes.
;
_journal_issue 5
_journal_name_full 'Dalton transactions (Cambridge, England : 2003)'
_journal_page_first 665
_journal_page_last 675
_journal_paper_doi 10.1039/b508332j
_journal_year 2006
_chemical_formula_sum 'C36 H24 Cd2 N28'
_chemical_formula_weight 1073.63
_chemical_name_systematic
;
?
;
_space_group_IT_number 14
_symmetry_cell_setting monoclinic
_symmetry_space_group_name_Hall '-P 2ybc'
_symmetry_space_group_name_H-M 'P 1 21/c 1'
_atom_sites_solution_hydrogens geom
_atom_sites_solution_primary direct
_atom_sites_solution_secondary difmap
_audit_creation_method SHELXL-97
_cell_angle_alpha 90.00
_cell_angle_beta 94.1910(10)
_cell_angle_gamma 90.00
_cell_formula_units_Z 1
_cell_length_a 9.7470(10)
_cell_length_b 7.4296(8)
_cell_length_c 14.2432(15)
_cell_measurement_reflns_used 2566
_cell_measurement_temperature 293(2)
_cell_measurement_theta_max 27.02
_cell_measurement_theta_min 2.87
_cell_volume 1028.68(19)
_computing_cell_refinement 'Bruker SMART'
_computing_data_collection 'Bruker SMART'
_computing_data_reduction 'Bruker SAINT'
_computing_molecular_graphics 'Bruker SHELXTL'
_computing_publication_material 'Bruker SHELXTL'
_computing_structure_refinement 'SHELXL-97 (Sheldrick, 1997)'
_computing_structure_solution 'SHELXS-97 (Sheldrick, 1990)'
_diffrn_ambient_temperature 293(2)
_diffrn_measured_fraction_theta_full 0.999
_diffrn_measured_fraction_theta_max 0.999
_diffrn_measurement_device_type 'CCD area detector'
_diffrn_measurement_method 'phi and omega scans'
_diffrn_radiation_monochromator graphite
_diffrn_radiation_source 'fine-focus sealed tube'
_diffrn_radiation_type MoK\a
_diffrn_radiation_wavelength 0.71073
_diffrn_reflns_av_R_equivalents 0.0166
_diffrn_reflns_av_sigmaI/netI 0.0177
_diffrn_reflns_limit_h_max 11
_diffrn_reflns_limit_h_min -11
_diffrn_reflns_limit_k_max 8
_diffrn_reflns_limit_k_min -8
_diffrn_reflns_limit_l_max 16
_diffrn_reflns_limit_l_min -9
_diffrn_reflns_number 5369
_diffrn_reflns_theta_full 25.03
_diffrn_reflns_theta_max 25.03
_diffrn_reflns_theta_min 2.10
_exptl_absorpt_coefficient_mu 1.102
_exptl_absorpt_correction_T_max 1.000000
_exptl_absorpt_correction_T_min 0.778329
_exptl_absorpt_correction_type multi-scan
_exptl_absorpt_process_details SADABS
_exptl_crystal_colour COLORLESS
_exptl_crystal_density_diffrn 1.733
_exptl_crystal_density_meas ?
_exptl_crystal_density_method 'not measured'
_exptl_crystal_description BLOCK
_exptl_crystal_F_000 532
_exptl_crystal_size_max 0.20
_exptl_crystal_size_mid 0.15
_exptl_crystal_size_min 0.13
_refine_diff_density_max 0.248
_refine_diff_density_min -0.239
_refine_diff_density_rms 0.048
_refine_ls_extinction_method none
_refine_ls_goodness_of_fit_ref 1.050
_refine_ls_hydrogen_treatment mixed
_refine_ls_matrix_type full
_refine_ls_number_parameters 151
_refine_ls_number_reflns 1809
_refine_ls_number_restraints 0
_refine_ls_restrained_S_all 1.050
_refine_ls_R_factor_all 0.0244
_refine_ls_R_factor_gt 0.0189
_refine_ls_shift/su_max 0.000
_refine_ls_shift/su_mean 0.000
_refine_ls_structure_factor_coef Fsqd
_refine_ls_weighting_details 'calc w=1/[\s^2^(Fo^2^)+(0.0348P)^2^+0.1366P] where P=(Fo^2^+2Fc^2^)/3'
_refine_ls_weighting_scheme calc
_refine_ls_wR_factor_gt 0.0533
_refine_ls_wR_factor_ref 0.0554
_reflns_number_gt 1528
_reflns_number_total 1809
_reflns_threshold_expression >2sigma(I)
_cod_data_source_file b508332j.txt
_cod_data_source_block 41030a
_cod_depositor_comments
;
The following automatic conversions were performed:
'_symmetry_cell_setting' value 'Monoclinic' changed to 'monoclinic'
according to '/home/saulius/struct/CIF-dictionaries/cif_core.dic'
dictionary named 'cif_core.dic' version 2.4.1 from
2010-06-29.

'_exptl_absorpt_correction_type' value 'MULTI-SCAN' changed
to 'multi-scan' according to
'/home/saulius/struct/CIF-dictionaries/cif_core.dic' dictionary named
'cif_core.dic' version 2.4.1 from 2010-06-29.

Automatic conversion script
Id: cif_fix_enum 1527 2010-12-29 10:47:43Z saulius 

The following automatic conversions were performed:

'_exptl_crystal_density_meas' value 'NONE' was changed to '?' - the
value is perceived as not measured.

Automatic conversion script
Id: cif_fix_values 3008 2015-01-20 13:52:24Z robertas 
;
_cod_original_sg_symbol_H-M P2(1)/c
_cod_database_code 7006360

loop_
_symmetry_equiv_pos_as_xyz
'x, y, z'
'-x, y+1/2, -z+1/2'
'-x, -y, -z'
'x, -y-1/2, z-1/2'

loop_
_atom_site_label
_atom_site_type_symbol
_atom_site_fract_x
_atom_site_fract_y
_atom_site_fract_z
_atom_site_U_iso_or_equiv
_atom_site_adp_type
_atom_site_occupancy
_atom_site_symmetry_multiplicity
_atom_site_calc_flag
_atom_site_refinement_flags
_atom_site_disorder_assembly
_atom_site_disorder_group
Cd1 Cd 1.0000 0.0000 1.0000 0.03340(10) Uani 1 2 d S . .
N1 N 0.4212(2) 0.1217(3) 0.61293(13) 0.0505(5) Uani 1 1 d . . .
N2 N 0.58617(17) 0.1135(2) 0.85417(11) 0.0354(4) Uani 1 1 d . . .
N3 N 0.68470(18) 0.1592(3) 0.99554(13) 0.0462(5) Uani 1 1 d . . .
N4 N 0.77809(18) 0.0768(3) 0.94043(13) 0.0400(4) Uani 1 1 d . . .
N5 N 0.9747(2) 0.1833(3) 1.12919(14) 0.0477(5) Uani 1 1 d . . .
N6 N 0.8660(3) 0.4731(3) 1.15661(18) 0.0532(6) Uani 1 1 d . . .
N7 N 0.9164(2) 0.7561(3) 1.08071(16) 0.0590(6) Uani 1 1 d . . .
C1 C 0.3492(2) 0.0607(4) 0.79550(17) 0.0468(6) Uani 1 1 d . . .
H1 H 0.3252 0.0407 0.8566 0.056 Uiso 1 1 calc R . .
C2 C 0.2522(3) 0.0496(4) 0.72019(19) 0.0541(7) Uani 1 1 d . . .
H2 H 0.1612 0.0216 0.7293 0.065 Uiso 1 1 calc R . .
C3 C 0.2932(2) 0.0806(4) 0.63153(17) 0.0521(6) Uani 1 1 d . . .
H3 H 0.2272 0.0725 0.5812 0.062 Uiso 1 1 calc R . .
C4 C 0.5144(2) 0.1319(3) 0.68639(14) 0.0411(5) Uani 1 1 d . . .
H4 H 0.6048 0.1601 0.6754 0.049 Uiso 1 1 calc R . .
C5 C 0.4821(2) 0.1024(3) 0.77763(14) 0.0348(5) Uani 1 1 d . . .
C6 C 0.7173(2) 0.0514(3) 0.85716(16) 0.0385(5) Uani 1 1 d . . .
H6 H 0.7579 -0.0017 0.8069 0.046 Uiso 1 1 calc R . .
C7 C 0.5722(2) 0.1787(3) 0.94204(15) 0.0437(6) Uani 1 1 d . . .
H7 H 0.4922 0.2308 0.9614 0.052 Uiso 1 1 calc R . .
C8 C 0.9266(2) 0.3219(3) 1.13882(15) 0.0382(5) Uani 1 1 d . . .
C9 C 0.8982(2) 0.6200(3) 1.11396(16) 0.0386(5) Uani 1 1 d . . .

loop_
_atom_site_aniso_label
_atom_site_aniso_U_11
_atom_site_aniso_U_22
_atom_site_aniso_U_33
_atom_site_aniso_U_23
_atom_site_aniso_U_13
_atom_site_aniso_U_12
Cd1 0.03251(14) 0.03195(14) 0.03540(14) 0.00344(9) 0.00014(9) 0.00243(8)
N1 0.0451(11) 0.0729(15) 0.0332(10) 0.0034(10) 0.0015(9) 0.0002(10)
N2 0.0327(9) 0.0451(11) 0.0285(9) 0.0021(8) 0.0037(7) 0.0057(8)
N3 0.0412(10) 0.0637(13) 0.0335(10) -0.0014(9) 0.0026(8) 0.0077(9)
N4 0.0361(10) 0.0468(11) 0.0368(10) 0.0020(9) 0.0016(8) 0.0056(9)
N5 0.0526(11) 0.0444(12) 0.0458(12) -0.0056(10) 0.0019(9) -0.0005(10)
N6 0.0657(15) 0.0416(13) 0.0559(14) 0.0043(9) 0.0301(12) -0.0002(9)
N7 0.0704(15) 0.0463(13) 0.0623(14) 0.0112(12) 0.0173(12) -0.0032(11)
C1 0.0373(12) 0.0667(15) 0.0369(13) 0.0133(12) 0.0055(10) 0.0059(11)
C2 0.0313(12) 0.0751(17) 0.0556(16) 0.0175(14) 0.0015(11) 0.0026(12)
C3 0.0432(13) 0.0688(16) 0.0423(14) 0.0052(13) -0.0096(11) 0.0024(13)
C4 0.0346(11) 0.0526(14) 0.0365(12) 0.0021(10) 0.0052(9) 0.0001(10)
C5 0.0336(11) 0.0395(12) 0.0309(11) 0.0035(10) 0.0000(9) 0.0058(9)
C6 0.0355(12) 0.0456(12) 0.0346(12) -0.0003(10) 0.0039(10) 0.0067(10)
C7 0.0385(11) 0.0591(15) 0.0341(12) -0.0021(11) 0.0072(10) 0.0099(11)
C8 0.0395(11) 0.0455(15) 0.0299(11) 0.0010(10) 0.0052(9) -0.0097(11)
C9 0.0395(12) 0.0410(14) 0.0357(12) -0.0003(11) 0.0066(9) -0.0022(10)

loop_
_atom_type_symbol
_atom_type_description
_atom_type_scat_dispersion_real
_atom_type_scat_dispersion_imag
_atom_type_scat_source
C C 0.0033 0.0016 'International Tables Vol C Tables 4.2.6.8 and 6.1.1.4'
H H 0.0000 0.0000 'International Tables Vol C Tables 4.2.6.8 and 6.1.1.4'
N N 0.0061 0.0033 'International Tables Vol C Tables 4.2.6.8 and 6.1.1.4'
Cd Cd -0.8075 1.2024 'International Tables Vol C Tables 4.2.6.8 and 6.1.1.4'

loop_
_geom_angle_atom_site_label_1
_geom_angle_atom_site_label_2
_geom_angle_atom_site_label_3
_geom_angle
_geom_angle_site_symmetry_1
_geom_angle_site_symmetry_3
_geom_angle_publ_flag
N5 Cd1 N5 180.00(8) . 3_757 ?
N5 Cd1 N7 89.78(8) . 3_767 ?
N5 Cd1 N7 90.22(8) 3_757 3_767 ?
N5 Cd1 N7 90.22(8) . 1_545 ?
N5 Cd1 N7 89.78(8) 3_757 1_545 ?
N7 Cd1 N7 180.0 3_767 1_545 ?
N5 Cd1 N4 90.26(7) . 3_757 ?
N5 Cd1 N4 89.74(7) 3_757 3_757 ?
N7 Cd1 N4 91.22(7) 3_767 3_757 ?
N7 Cd1 N4 88.78(7) 1_545 3_757 ?
N5 Cd1 N4 89.74(7) . . ?
N5 Cd1 N4 90.26(7) 3_757 . ?
N7 Cd1 N4 88.78(7) 3_767 . ?
N7 Cd1 N4 91.22(7) 1_545 . ?
N4 Cd1 N4 180.0 3_757 . ?
C3 N1 C4 116.8(2) . . ?
C6 N2 C7 104.47(18) . . ?
C6 N2 C5 128.03(18) . . ?
C7 N2 C5 127.38(17) . . ?
C7 N3 N4 106.17(17) . . ?
C6 N4 N3 107.83(17) . . ?
C6 N4 Cd1 130.09(15) . . ?
N3 N4 Cd1 122.07(13) . . ?
C8 N5 Cd1 133.84(18) . . ?
C9 N6 C8 120.4(2) . . ?
C9 N7 Cd1 166.1(2) . 1_565 ?
C5 C1 C2 118.1(2) . . ?
C5 C1 H1 120.9 . . ?
C2 C1 H1 120.9 . . ?
C3 C2 C1 118.5(2) . . ?
C3 C2 H2 120.8 . . ?
C1 C2 H2 120.8 . . ?
N1 C3 C2 124.2(2) . . ?
N1 C3 H3 117.9 . . ?
C2 C3 H3 117.9 . . ?
N1 C4 C5 122.7(2) . . ?
N1 C4 H4 118.6 . . ?
C5 C4 H4 118.6 . . ?
C1 C5 C4 119.6(2) . . ?
C1 C5 N2 119.72(19) . . ?
C4 C5 N2 120.63(18) . . ?
N4 C6 N2 110.2(2) . . ?
N4 C6 H6 124.9 . . ?
N2 C6 H6 124.9 . . ?
N3 C7 N2 111.37(19) . . ?
N3 C7 H7 124.3 . . ?
N2 C7 H7 124.3 . . ?
N5 C8 N6 174.4(2) . . ?
N7 C9 N6 173.4(3) . . ?

loop_
_geom_bond_atom_site_label_1
_geom_bond_atom_site_label_2
_geom_bond_distance
_geom_bond_site_symmetry_2
_geom_bond_publ_flag
Cd1 N5 2.317(2) . ?
Cd1 N5 2.317(2) 3_757 ?
Cd1 N7 2.325(2) 3_767 ?
Cd1 N7 2.325(2) 1_545 ?
Cd1 N4 2.3358(17) 3_757 ?
Cd1 N4 2.3358(17) . ?
N1 C3 1.330(3) . ?
N1 C4 1.337(3) . ?
N2 C6 1.356(3) . ?
N2 C7 1.358(3) . ?
N2 C5 1.436(2) . ?
N3 C7 1.297(3) . ?
N3 N4 1.387(2) . ?
N4 C6 1.300(3) . ?
N5 C8 1.144(3) . ?
N6 C9 1.299(3) . ?
N6 C8 1.302(3) . ?
N7 C9 1.136(3) . ?
N7 Cd1 2.325(2) 1_565 ?
C1 C5 1.374(3) . ?
C1 C2 1.379(3) . ?
C1 H1 0.9300 . ?
C2 C3 1.371(4) . ?
C2 H2 0.9300 . ?
C3 H3 0.9300 . ?
C4 C5 1.377(3) . ?
C4 H4 0.9300 . ?
C6 H6 0.9300 . ?
C7 H7 0.9300 . ?

loop_
_geom_torsion_atom_site_label_1
_geom_torsion_atom_site_label_2
_geom_torsion_atom_site_label_3
_geom_torsion_atom_site_label_4
_geom_torsion
_geom_torsion_site_symmetry_1
_geom_torsion_site_symmetry_2
_geom_torsion_site_symmetry_3
_geom_torsion_site_symmetry_4
_geom_torsion_publ_flag
C7 N3 N4 C6 0.0(3) . . . . ?
C7 N3 N4 Cd1 -178.51(15) . . . . ?
N5 Cd1 N4 C6 166.9(2) . . . . ?
N5 Cd1 N4 C6 -13.1(2) 3_757 . . . ?
N7 Cd1 N4 C6 77.1(2) 3_767 . . . ?
N7 Cd1 N4 C6 -102.9(2) 1_545 . . . ?
N4 Cd1 N4 C6 -151(3) 3_757 . . . ?
N5 Cd1 N4 N3 -14.98(17) . . . . ?
N5 Cd1 N4 N3 165.02(17) 3_757 . . . ?
N7 Cd1 N4 N3 -104.77(17) 3_767 . . . ?
N7 Cd1 N4 N3 75.23(17) 1_545 . . . ?
N4 Cd1 N4 N3 27(3) 3_757 . . . ?
N5 Cd1 N5 C8 -93(18) 3_757 . . . ?
N7 Cd1 N5 C8 48.5(2) 3_767 . . . ?
N7 Cd1 N5 C8 -131.5(2) 1_545 . . . ?
N4 Cd1 N5 C8 139.7(2) 3_757 . . . ?
N4 Cd1 N5 C8 -40.3(2) . . . . ?
C5 C1 C2 C3 -0.1(4) . . . . ?
C4 N1 C3 C2 0.3(4) . . . . ?
C1 C2 C3 N1 -0.2(5) . . . . ?
C3 N1 C4 C5 -0.2(4) . . . . ?
C2 C1 C5 C4 0.2(4) . . . . ?
C2 C1 C5 N2 -179.4(2) . . . . ?
N1 C4 C5 C1 -0.1(4) . . . . ?
N1 C4 C5 N2 179.5(2) . . . . ?
C6 N2 C5 C1 138.4(2) . . . . ?
C7 N2 C5 C1 -37.1(3) . . . . ?
C6 N2 C5 C4 -41.2(3) . . . . ?
C7 N2 C5 C4 143.4(2) . . . . ?
N3 N4 C6 N2 -0.1(3) . . . . ?
Cd1 N4 C6 N2 178.30(14) . . . . ?
C7 N2 C6 N4 0.1(3) . . . . ?
C5 N2 C6 N4 -176.2(2) . . . . ?
N4 N3 C7 N2 0.0(3) . . . . ?
C6 N2 C7 N3 -0.1(3) . . . . ?
C5 N2 C7 N3 176.2(2) . . . . ?
Cd1 N5 C8 N6 133(3) . . . . ?
C9 N6 C8 N5 171(3) . . . . ?
Cd1 N7 C9 N6 173.1(18) 1_565 . . . ?
C8 N6 C9 N7 174(2) . . . . ?
